data_2222322
loop_
_publ_author_name
'Vorce, Paul R.'
'Miller, Susie M.'
'Helm, Monte L.'

_publ_section_title
;{Bis[2-(diphenylphosphino)ethyl]phenylphosphine-\k^3^<i>P</i>,<i>P</i>',<i>P</i>''}chloridopalladium(II)
 hexafluoridophosphate
;
_journal_coeditor_code HB2992
_journal_issue 7
_journal_name_full 'Acta Crystallographica Section E'
_journal_page_first m792
_journal_paper_doi 10.1107/S1600536809022417
_journal_volume 65
_journal_year 2009
_chemical_formula_iupac '[Pd Cl (C34 H33 P3)] P F6'
_chemical_formula_moiety 'C34 H33 P3 Cl Pd +, P F6 -'
_chemical_formula_sum 'C34 H33 Cl F6 P4 Pd'
_chemical_formula_weight 821.33
_chemical_name_common '[Pd(triphos)Cl](PF6)2'
_chemical_name_systematic
;
{Bis[2-(diphenylphosphino)ethyl]phenylphosphine-\
\k^3^<i>P</i>,<i>P</i>',<i>P</i>''}chloridopalladium(II)
hexafluoridophosphate
;
_space_group_IT_number 2
_symmetry_cell_setting triclinic
_symmetry_space_group_name_Hall '-P 1'
_symmetry_space_group_name_H-M 'P -1'
_atom_sites_solution_hydrogens geom
_atom_sites_solution_primary direct
_atom_sites_solution_secondary difmap
_cell_angle_alpha 69.029(2)
_cell_angle_beta 70.439(2)
_cell_angle_gamma 69.697(2)
_cell_formula_units_Z 2
_cell_length_a 11.2465(5)
_cell_length_b 11.8182(5)
_cell_length_c 15.5093(7)
_cell_measurement_reflns_used 9890
_cell_measurement_temperature 100(2)
_cell_measurement_theta_max 33.27
_cell_measurement_theta_min 2.70
_cell_volume 1752.27(14)
_computing_cell_refinement 'SAINT (Bruker, 2006)'
_computing_data_collection 'APEX2 (Bruker, 2006)'
_computing_data_reduction 'SAINT (Bruker, 2006'
_computing_molecular_graphics 'SHELXTL (Sheldrick, 2008)'
_computing_publication_material 'SHELXTL (Sheldrick, 2008)'
_computing_structure_refinement 'SHELXL97 (Sheldrick, 2008)'
_computing_structure_solution 'SHELXS97 (Sheldrick, 2008)'
_diffrn_ambient_temperature 100(2)
_diffrn_measured_fraction_theta_full 0.982
_diffrn_measured_fraction_theta_max 0.982
_diffrn_measurement_device_type 'Bruker APEXII CCD'
_diffrn_measurement_method '\f and \w'
_diffrn_radiation_monochromator graphite
_diffrn_radiation_source 'fine-focus sealed tube'
_diffrn_radiation_type MoK\a
_diffrn_radiation_wavelength 0.71073
_diffrn_reflns_av_R_equivalents 0.0304
_diffrn_reflns_av_sigmaI/netI 0.0412
_diffrn_reflns_limit_h_max 17
_diffrn_reflns_limit_h_min -16
_diffrn_reflns_limit_k_max 18
_diffrn_reflns_limit_k_min -18
_diffrn_reflns_limit_l_max 21
_diffrn_reflns_limit_l_min -23
_diffrn_reflns_number 48576
_diffrn_reflns_theta_full 33.35
_diffrn_reflns_theta_max 33.35
_diffrn_reflns_theta_min 1.91
_exptl_absorpt_coefficient_mu 0.844
_exptl_absorpt_correction_T_max 0.917
_exptl_absorpt_correction_T_min 0.693
_exptl_absorpt_correction_type multi-scan
_exptl_absorpt_process_details '(SADABS; Bruker, 2000)'
_exptl_crystal_colour colourless
_exptl_crystal_density_diffrn 1.557
_exptl_crystal_density_method 'not measured'
_exptl_crystal_description rod
_exptl_crystal_F_000 828
_exptl_crystal_size_max 0.47
_exptl_crystal_size_mid 0.15
_exptl_crystal_size_min 0.10
_refine_diff_density_max 0.711
_refine_diff_density_min -0.673
_refine_ls_extinction_method none
_refine_ls_goodness_of_fit_ref 1.030
_refine_ls_hydrogen_treatment constr
_refine_ls_matrix_type full
_refine_ls_number_parameters 415
_refine_ls_number_reflns 13341
_refine_ls_number_restraints 0
_refine_ls_restrained_S_all 1.030
_refine_ls_R_factor_all 0.0447
_refine_ls_R_factor_gt 0.0312
_refine_ls_shift/su_max 0.002
_refine_ls_shift/su_mean 0.000
_refine_ls_structure_factor_coef Fsqd
_refine_ls_weighting_details 'calc w=1/[\s^2^(Fo^2^)+(0.0249P)^2^+0.7353P] where P=(Fo^2^+2Fc^2^)/3'
_refine_ls_weighting_scheme calc
_refine_ls_wR_factor_gt 0.0623
_refine_ls_wR_factor_ref 0.0669
_reflns_number_gt 10917
_reflns_number_total 13341
_reflns_threshold_expression I>2\s(I)
_cod_data_source_file hb2992.cif
_cod_data_source_block I
_cod_depositor_comments
;
The following automatic conversions were performed:
'_symmetry_cell_setting' value 'Triclinic' changed to 'triclinic'
according to '/home/saulius/struct/CIF-dictionaries/cif_core.dic'
dictionary named 'cif_core.dic' version 2.4.1 from 2010-06-29.

Automatic conversion script
Id: cif_fix_enum 1527 2010-12-29 10:47:43Z saulius 

The following automatic conversions were performed:

'_chemical_melting_point' value 'not measured' was changed to '?' -
the value is undefined or not given.

Automatic conversion script
Id: cif_fix_values 1646 2011-03-28 12:23:43Z adriana 

The following automatic conversions were performed:

'_chemical_melting_point' value 'not measured' was changed to '?' -
the value is undefined or not given.

'_symmetry_cell_setting' value
'Triclinic' changed to 'triclinic' according to
/home/saulius/struct/CIF-dictionaries/cif_core.dic dictionary named
'cif_core.dic' version 2.4.1 from 2010-06-29.

Automatic conversion script
Id: cif_fix_values 1715 2011-07-08 13:25:40Z adriana 
;
_cod_original_cell_volume 1752.27(13)
_cod_database_code 2222322
_cod_database_fobs_code 2222322

loop_
_symmetry_equiv_pos_as_xyz
'x, y, z'
'-x, -y, -z'

loop_
_atom_site_type_symbol
_atom_site_label
_atom_site_fract_x
_atom_site_fract_y
_atom_site_fract_z
_atom_site_U_iso_or_equiv
_atom_site_adp_type
_atom_site_calc_flag
_atom_site_refinement_flags
_atom_site_occupancy
_atom_site_disorder_assembly
_atom_site_disorder_group
Pd Pd1 0.543690(10) 0.544468(10) 0.728992(7) 0.01221(3) Uani d . 1 . .
Cl Cl1 0.66556(3) 0.69224(3) 0.64082(3) 0.01911(7) Uani d . 1 . .
P P1 0.41725(3) 0.41349(3) 0.80705(3) 0.01332(7) Uani d . 1 . .
P P2 0.34703(3) 0.69724(3) 0.73350(3) 0.01374(7) Uani d . 1 . .
P P3 0.71382(3) 0.36524(3) 0.75901(3) 0.01384(7) Uani d . 1 . .
C C1 0.63963(14) 0.23211(14) 0.82230(11) 0.0178(3) Uani d . 1 . .
H H1A 0.6334 0.1964 0.7756 0.021 Uiso calc R 1 . .
H H1B 0.6956 0.1658 0.8631 0.021 Uiso calc R 1 . .
C C2 0.50294(14) 0.27458(14) 0.88395(11) 0.0177(3) Uani d . 1 . .
H H2A 0.5089 0.2948 0.9388 0.021 Uiso calc R 1 . .
H H2B 0.4566 0.2077 0.9082 0.021 Uiso calc R 1 . .
C C3 0.26481(14) 0.49798(14) 0.87132(11) 0.0182(3) Uani d . 1 . .
H H3A 0.2009 0.4465 0.9003 0.022 Uiso calc R 1 . .
H H3B 0.2800 0.5191 0.9224 0.022 Uiso calc R 1 . .
C C4 0.21432(13) 0.61759(14) 0.79763(11) 0.0184(3) Uani d . 1 . .
H H4A 0.1379 0.6736 0.8297 0.022 Uiso calc R 1 . .
H H4B 0.1869 0.5962 0.7523 0.022 Uiso calc R 1 . .
C C5 0.32177(14) 0.80673(14) 0.79914(10) 0.0156(3) Uani d . 1 . .
C C6 0.19906(14) 0.89177(15) 0.81373(11) 0.0197(3) Uani d . 1 . .
H H6A 0.1315 0.8893 0.7911 0.024 Uiso calc R 1 . .
C C7 0.17601(16) 0.97952(16) 0.86117(12) 0.0242(3) Uani d . 1 . .
H H7A 0.0925 1.0370 0.8713 0.029 Uiso calc R 1 . .
C C8 0.27491(17) 0.98361(16) 0.89391(12) 0.0261(4) Uani d . 1 . .
H H8A 0.2591 1.0444 0.9260 0.031 Uiso calc R 1 . .
C C9 0.39634(16) 0.89942(17) 0.87998(12) 0.0250(3) Uani d . 1 . .
H H9A 0.4634 0.9022 0.9029 0.030 Uiso calc R 1 . .
C C10 0.42046(15) 0.81067(15) 0.83243(11) 0.0207(3) Uani d . 1 . .
H H10A 0.5039 0.7531 0.8228 0.025 Uiso calc R 1 . .
C C11 0.31785(13) 0.79486(14) 0.61900(10) 0.0158(3) Uani d . 1 . .
C C12 0.35593(15) 0.90719(15) 0.57975(11) 0.0193(3) Uani d . 1 . .
H H12A 0.3897 0.9338 0.6156 0.023 Uiso calc R 1 . .
C C13 0.34469(16) 0.97972(16) 0.48887(12) 0.0259(4) Uani d . 1 . .
H H13A 0.3710 1.0557 0.4625 0.031 Uiso calc R 1 . .
C C14 0.29516(17) 0.94151(18) 0.43648(12) 0.0305(4) Uani d . 1 . .
H H14A 0.2872 0.9913 0.3742 0.037 Uiso calc R 1 . .
C C15 0.25735(19) 0.8311(2) 0.47485(13) 0.0337(4) Uani d . 1 . .
H H15A 0.2228 0.8055 0.4389 0.040 Uiso calc R 1 . .
C C16 0.26919(17) 0.75693(18) 0.56544(13) 0.0271(4) Uani d . 1 . .
H H16A 0.2441 0.6803 0.5909 0.033 Uiso calc R 1 . .
C C17 0.79995(13) 0.37155(14) 0.83702(10) 0.0156(3) Uani d . 1 . .
C C18 0.81699(16) 0.48626(15) 0.82975(12) 0.0222(3) Uani d . 1 . .
H H18A 0.7779 0.5608 0.7880 0.027 Uiso calc R 1 . .
C C19 0.89105(16) 0.49210(16) 0.88346(13) 0.0245(3) Uani d . 1 . .
H H19A 0.9026 0.5705 0.8781 0.029 Uiso calc R 1 . .
C C20 0.94768(14) 0.38410(15) 0.94455(11) 0.0200(3) Uani d . 1 . .
H H20A 0.9981 0.3883 0.9812 0.024 Uiso calc R 1 . .
C C21 0.93115(15) 0.26977(16) 0.95254(11) 0.0211(3) Uani d . 1 . .
H H21A 0.9708 0.1956 0.9943 0.025 Uiso calc R 1 . .
C C22 0.85680(15) 0.26298(15) 0.89975(11) 0.0201(3) Uani d . 1 . .
H H22A 0.8446 0.1845 0.9062 0.024 Uiso calc R 1 . .
C C23 0.84173(13) 0.31713(15) 0.66107(11) 0.0173(3) Uani d . 1 . .
C C24 0.85893(17) 0.40133(16) 0.57143(12) 0.0253(3) Uani d . 1 . .
H H24A 0.8039 0.4843 0.5612 0.030 Uiso calc R 1 . .
C C25 0.95762(18) 0.36365(18) 0.49618(13) 0.0327(4) Uani d . 1 . .
H H25A 0.9700 0.4211 0.4347 0.039 Uiso calc R 1 . .
C C26 1.03721(16) 0.24272(18) 0.51127(14) 0.0304(4) Uani d . 1 . .
H H26A 1.1042 0.2173 0.4600 0.037 Uiso calc R 1 . .
C C27 1.01997(16) 0.15849(18) 0.60052(13) 0.0286(4) Uani d . 1 . .
H H27A 1.0747 0.0754 0.6102 0.034 Uiso calc R 1 . .
C C28 0.92312(15) 0.19491(16) 0.67579(12) 0.0231(3) Uani d . 1 . .
H H28A 0.9119 0.1372 0.7372 0.028 Uiso calc R 1 . .
C C29 0.37076(14) 0.36381(14) 0.72824(11) 0.0170(3) Uani d . 1 . .
C C30 0.43949(16) 0.37635(18) 0.63357(12) 0.0264(4) Uani d . 1 . .
H H30A 0.5137 0.4095 0.6100 0.032 Uiso calc R 1 . .
C C31 0.40025(19) 0.3407(2) 0.57341(13) 0.0337(4) Uani d . 1 . .
H H31A 0.4483 0.3484 0.5091 0.040 Uiso calc R 1 . .
C C32 0.29116(19) 0.29404(19) 0.60692(13) 0.0313(4) Uani d . 1 . .
H H32A 0.2642 0.2702 0.5655 0.038 Uiso calc R 1 . .
C C33 0.2214(2) 0.2821(2) 0.70068(14) 0.0359(5) Uani d . 1 . .
H H33A 0.1459 0.2511 0.7233 0.043 Uiso calc R 1 . .
C C34 0.26129(17) 0.31525(18) 0.76138(12) 0.0289(4) Uani d . 1 . .
H H34A 0.2142 0.3050 0.8260 0.035 Uiso calc R 1 . .
P P4 0.21871(4) 0.13320(4) 1.11479(3) 0.01765(8) Uani d . 1 . .
F F1 0.14268(9) 0.04474(9) 1.10733(7) 0.0233(2) Uani d . 1 . .
F F2 0.23404(11) 0.04420(10) 1.21717(7) 0.0334(2) Uani d . 1 . .
F F3 0.35426(8) 0.05090(9) 1.06650(7) 0.0241(2) Uani d . 1 . .
F F4 0.29314(10) 0.22256(10) 1.12031(9) 0.0334(3) Uani d . 1 . .
F F5 0.20332(10) 0.22185(10) 1.01037(8) 0.0341(3) Uani d . 1 . .
F F6 0.08134(9) 0.21610(10) 1.16043(9) 0.0359(3) Uani d . 1 . .

loop_
_atom_site_aniso_label
_atom_site_aniso_U_11
_atom_site_aniso_U_22
_atom_site_aniso_U_33
_atom_site_aniso_U_12
_atom_site_aniso_U_13
_atom_site_aniso_U_23
Pd1 0.01063(5) 0.00951(5) 0.01375(5) -0.00185(3) -0.00232(3) -0.00135(4)
Cl1 0.01759(15) 0.01486(17) 0.02136(17) -0.00688(13) -0.00301(13) 0.00013(13)
P1 0.01253(15) 0.01079(17) 0.01399(16) -0.00290(13) -0.00164(12) -0.00189(13)
P2 0.01197(15) 0.01054(17) 0.01684(17) -0.00140(12) -0.00385(13) -0.00272(13)
P3 0.01189(15) 0.01076(17) 0.01771(17) -0.00135(13) -0.00379(13) -0.00387(14)
C1 0.0156(6) 0.0118(7) 0.0239(7) -0.0031(5) -0.0050(5) -0.0026(6)
C2 0.0174(6) 0.0135(7) 0.0188(7) -0.0043(5) -0.0045(5) -0.0001(5)
C3 0.0151(6) 0.0159(7) 0.0193(7) -0.0039(5) 0.0005(5) -0.0044(6)
C4 0.0133(6) 0.0129(7) 0.0255(7) -0.0031(5) -0.0019(5) -0.0041(6)
C5 0.0170(6) 0.0122(7) 0.0156(6) -0.0024(5) -0.0044(5) -0.0025(5)
C6 0.0180(6) 0.0178(7) 0.0232(7) -0.0020(6) -0.0060(6) -0.0072(6)
C7 0.0242(7) 0.0193(8) 0.0272(8) -0.0009(6) -0.0040(6) -0.0107(7)
C8 0.0322(8) 0.0220(8) 0.0270(8) -0.0052(7) -0.0079(7) -0.0112(7)
C9 0.0268(8) 0.0274(9) 0.0263(8) -0.0076(7) -0.0105(6) -0.0092(7)
C10 0.0198(7) 0.0208(8) 0.0218(7) -0.0023(6) -0.0081(6) -0.0059(6)
C11 0.0137(6) 0.0138(7) 0.0189(7) -0.0003(5) -0.0066(5) -0.0040(5)
C12 0.0211(7) 0.0158(7) 0.0201(7) -0.0033(6) -0.0065(6) -0.0038(6)
C13 0.0264(8) 0.0199(8) 0.0229(8) -0.0027(6) -0.0062(6) 0.0010(6)
C14 0.0279(8) 0.0363(10) 0.0194(8) -0.0009(7) -0.0116(7) -0.0002(7)
C15 0.0347(9) 0.0471(12) 0.0274(9) -0.0119(9) -0.0166(8) -0.0099(9)
C16 0.0310(8) 0.0294(9) 0.0278(9) -0.0122(7) -0.0122(7) -0.0067(7)
C17 0.0130(6) 0.0133(7) 0.0179(7) -0.0010(5) -0.0030(5) -0.0043(5)
C18 0.0245(7) 0.0138(7) 0.0293(8) -0.0023(6) -0.0129(6) -0.0037(6)
C19 0.0258(8) 0.0186(8) 0.0347(9) -0.0047(6) -0.0128(7) -0.0094(7)
C20 0.0162(6) 0.0237(8) 0.0213(7) -0.0029(6) -0.0053(5) -0.0091(6)
C21 0.0212(7) 0.0205(8) 0.0199(7) -0.0038(6) -0.0082(6) -0.0022(6)
C22 0.0227(7) 0.0145(7) 0.0229(7) -0.0045(6) -0.0080(6) -0.0029(6)
C23 0.0136(6) 0.0197(7) 0.0224(7) -0.0052(5) -0.0033(5) -0.0100(6)
C24 0.0296(8) 0.0197(8) 0.0252(8) -0.0102(7) 0.0011(6) -0.0080(7)
C25 0.0392(10) 0.0307(10) 0.0258(9) -0.0207(8) 0.0096(7) -0.0098(8)
C26 0.0206(7) 0.0380(11) 0.0365(10) -0.0127(7) 0.0074(7) -0.0228(8)
C27 0.0181(7) 0.0313(10) 0.0370(10) 0.0007(7) -0.0048(7) -0.0188(8)
C28 0.0186(7) 0.0244(8) 0.0251(8) 0.0008(6) -0.0076(6) -0.0093(7)
C29 0.0179(6) 0.0135(7) 0.0188(7) -0.0043(5) -0.0056(5) -0.0022(5)
C30 0.0228(7) 0.0368(10) 0.0224(8) -0.0134(7) -0.0001(6) -0.0107(7)
C31 0.0355(9) 0.0511(13) 0.0214(8) -0.0196(9) -0.0027(7) -0.0136(8)
C32 0.0380(10) 0.0370(11) 0.0283(9) -0.0175(8) -0.0132(7) -0.0071(8)
C33 0.0402(10) 0.0468(12) 0.0322(10) -0.0302(9) -0.0076(8) -0.0065(9)
C34 0.0325(9) 0.0381(11) 0.0220(8) -0.0231(8) -0.0022(7) -0.0055(7)
P4 0.01521(16) 0.01243(18) 0.0248(2) -0.00147(14) -0.00703(14) -0.00449(15)
F1 0.0217(4) 0.0182(5) 0.0329(5) -0.0076(4) -0.0095(4) -0.0054(4)
F2 0.0469(6) 0.0305(6) 0.0226(5) -0.0058(5) -0.0139(5) -0.0061(4)
F3 0.0169(4) 0.0213(5) 0.0338(5) -0.0021(4) -0.0041(4) -0.0118(4)
F4 0.0237(5) 0.0232(5) 0.0630(8) -0.0036(4) -0.0147(5) -0.0214(5)
F5 0.0362(6) 0.0240(5) 0.0363(6) -0.0103(5) -0.0185(5) 0.0098(5)
F6 0.0185(4) 0.0226(5) 0.0633(8) 0.0007(4) -0.0014(5) -0.0216(5)

loop_
_atom_type_symbol
_atom_type_description
_atom_type_scat_dispersion_real
_atom_type_scat_dispersion_imag
_atom_type_scat_source
C C 0.0033 0.0016 'International Tables Vol C Tables 4.2.6.8 and 6.1.1.4'
H H 0.0000 0.0000 'International Tables Vol C Tables 4.2.6.8 and 6.1.1.4'
P P 0.1023 0.0942 'International Tables Vol C Tables 4.2.6.8 and 6.1.1.4'
Cl Cl 0.1484 0.1585 'International Tables Vol C Tables 4.2.6.8 and 6.1.1.4'
Pd Pd -0.9988 1.0072 'International Tables Vol C Tables 4.2.6.8 and 6.1.1.4'
F F 0.0171 0.0103 'International Tables Vol C Tables 4.2.6.8 and 6.1.1.4'

loop_
_geom_angle_atom_site_label_1
_geom_angle_atom_site_label_2
_geom_angle_atom_site_label_3
_geom_angle_site_symmetry_1
_geom_angle_site_symmetry_3
_geom_angle
_geom_angle_publ_flag
P1 Pd1 P2 . . 83.905(14) ?
P1 Pd1 P3 . . 84.262(14) ?
P2 Pd1 P3 . . 166.221(13) ?
P1 Pd1 Cl1 . . 175.897(14) ?
P2 Pd1 Cl1 . . 92.644(14) ?
P3 Pd1 Cl1 . . 99.430(14) ?
C29 P1 C3 . . 105.15(7) ?
C29 P1 C2 . . 108.28(7) ?
C3 P1 C2 . . 113.38(7) ?
C29 P1 Pd1 . . 112.53(5) ?
C3 P1 Pd1 . . 107.87(5) ?
C2 P1 Pd1 . . 109.64(5) ?
C11 P2 C5 . . 104.67(7) ?
C11 P2 C4 . . 108.65(7) ?
C5 P2 C4 . . 104.60(7) ?
C11 P2 Pd1 . . 115.24(5) ?
C5 P2 Pd1 . . 115.29(5) ?
C4 P2 Pd1 . . 107.76(5) ?
C23 P3 C17 . . 104.71(7) ?
C23 P3 C1 . . 105.01(7) ?
C17 P3 C1 . . 106.71(7) ?
C23 P3 Pd1 . . 120.12(5) ?
C17 P3 Pd1 . . 112.42(5) ?
C1 P3 Pd1 . . 106.97(5) ?
C1 C2 H2A 7 . 109.7 ?
P1 C2 H2A . . 111.0 ?
C1 C2 H2B 7 . 109.7 ?
P1 C2 H2B . . 111.0 ?
C2 C1 P3 . . 110.54(10) ?
C2 C1 H1A 7 . 109.7 ?
P3 C1 H1A . . 109.7 ?
C2 C1 H1B 7 . 109.7 ?
P3 C1 H1B . . 109.7 ?
C1 C2 P1 . . 106.09(10) ?
C4 C3 P1 . . 106.05(10) ?
C4 C3 H3A 7 . 109.7 ?
P1 C3 H3A . . 111.0 ?
C4 C3 H3B 7 . 109.7 ?
P1 C3 H3B . . 111.0 ?
C3 C4 P2 . . 108.46(10) ?
C3 C4 H4A 7 . 109.7 ?
P2 C4 H4A . . 111.0 ?
C3 C4 H4B 7 . 109.7 ?
P3 C4 H4B . . 103.0 ?
C10 C5 C6 . . 119.82(14) ?
C10 C5 P2 . . 122.34(11) ?
C6 C5 P2 . . 117.82(12) ?
C7 C6 C5 . . 120.02(15) ?
C7 C6 H6A . . 120.1 ?
C5 C6 H6A . . 120.1 ?
C6 C7 C8 . . 120.02(15) ?
C6 C7 H7A . . 120.1 ?
C8 C7 H7A . . 120.1 ?
C9 C8 C7 . . 120.21(16) ?
C9 C8 H8A . . 120.1 ?
C7 C8 H8A . . 120.1 ?
C8 C9 C10 . . 120.21(16) ?
C8 C9 H9A . . 120.1 ?
C10 C9 H9A . . 120.1 ?
C5 C10 C9 . . 119.72(15) ?
C5 C10 H10A . . 120.1 ?
C9 C10 H10A . . 120.1 ?
C16 C11 C12 . . 119.14(14) ?
C16 C11 P2 . . 121.99(12) ?
C12 C11 P2 . . 118.63(12) ?
C13 C12 C11 . . 120.33(15) ?
C13 C12 H12A . . 120.1 ?
C11 C12 H12A . . 120.1 ?
C14 C13 C12 . . 120.02(16) ?
C14 C13 H13A . . 120.1 ?
C12 C13 H13A . . 120.1 ?
C15 C14 C13 . . 119.87(16) ?
C15 C14 H14A . . 120.1 ?
C13 C14 H14A . . 120.1 ?
C14 C15 C16 . . 120.72(17) ?
C14 C15 H15A . . 120.1 ?
C16 C15 H15A . . 120.1 ?
C15 C16 C11 . . 119.90(17) ?
C15 C16 H16A . . 120.1 ?
C11 C16 H16A . . 120.1 ?
C18 C17 C22 . . 119.14(15) ?
C18 C17 P3 . . 119.17(12) ?
C22 C17 P3 . . 121.56(12) ?
C19 C18 C17 . . 120.29(15) ?
C19 C18 H18A . . 120.1 ?
C17 C18 H18A . . 120.1 ?
C20 C19 C18 . . 120.05(15) ?
C20 C19 H19A . . 120.1 ?
C18 C19 H19A . . 120.1 ?
C19 C20 C21 . . 120.16(15) ?
C19 C20 H20A . . 120.1 ?
C21 C20 H20A . . 120.1 ?
C20 C21 C22 . . 120.26(15) ?
C20 C21 H21A . . 120.1 ?
C22 C21 H21A . . 120.1 ?
C21 C22 C17 . . 120.09(15) ?
C21 C22 H22A . . 120.1 ?
C17 C22 H22A . . 120.1 ?
C24 C23 C28 . . 119.94(14) ?
C24 C23 P3 . . 119.98(12) ?
C28 C23 P3 . . 120.07(12) ?
C23 C24 C25 . . 119.72(16) ?
C23 C24 H24A . . 120.1 ?
C25 C24 H24A . . 120.1 ?
C26 C25 C24 . . 119.95(17) ?
C26 C25 H25A . . 120.1 ?
C24 C25 H25A . . 120.1 ?
C25 C26 C27 . . 120.43(15) ?
C25 C26 H26A . . 120.1 ?
C27 C26 H26A . . 120.1 ?
C26 C27 C28 . . 120.18(17) ?
C26 C27 H27A . . 120.1 ?
C28 C27 H27A . . 120.1 ?
C27 C28 C23 . . 119.77(16) ?
C27 C28 H28A . . 120.1 ?
C23 C28 H28A . . 120.1 ?
C30 C29 C34 . . 118.84(15) ?
C30 C29 P1 . . 121.20(12) ?
C34 C29 P1 . . 119.94(12) ?
C31 C30 C29 . . 120.39(15) ?
C31 C30 H30A . . 120.1 ?
C29 C30 H30A . . 120.1 ?
C32 C31 C30 . . 120.12(16) ?
C32 C31 H31A . . 120.1 ?
C30 C31 H31A . . 120.1 ?
C33 C32 C31 . . 120.01(17) ?
C33 C32 H32A . . 120.1 ?
C31 C32 H32A . . 120.1 ?
C34 C33 C32 . . 120.17(16) ?
C34 C33 H33A . . 120.1 ?
C32 C33 H33A . . 120.1 ?
C33 C34 C29 . . 120.46(16) ?
C33 C34 H34A . . 120.1 ?
C29 C34 H34A . . 120.1 ?
F2 P4 F4 . . 91.25(6) ?
F2 P4 F3 . . 90.49(6) ?
F4 P4 F3 . . 90.41(5) ?
F2 P4 F6 . . 90.92(6) ?
F4 P4 F6 . . 90.63(6) ?
F3 P4 F6 . . 178.24(6) ?
F2 P4 F5 . . 179.18(6) ?
F4 P4 F5 . . 89.44(6) ?
F3 P4 F5 . . 89.06(6) ?
F6 P4 F5 . . 89.53(6) ?
F2 P4 F1 . . 89.86(6) ?
F4 P4 F1 . . 178.88(6) ?
F3 P4 F1 . . 89.74(5) ?
F6 P4 F1 . . 89.19(5) ?
F5 P4 F1 . . 89.45(6) ?

loop_
_geom_bond_atom_site_label_1
_geom_bond_atom_site_label_2
_geom_bond_site_symmetry_2
_geom_bond_distance
_geom_bond_publ_flag
Pd1 P1 . 2.2176(4) y
Pd1 P2 . 2.3178(4) y
Pd1 P3 . 2.3329(4) y
Pd1 Cl1 . 2.3441(4) y
P1 C29 . 1.8073(16) ?
P1 C3 . 1.8193(14) ?
P1 C2 . 1.8211(15) ?
P2 C11 . 1.8037(15) ?
P2 C5 . 1.8126(15) ?
P2 C4 . 1.8476(15) ?
P3 C23 . 1.8132(15) ?
P3 C17 . 1.8185(16) ?
P3 C1 . 1.8418(15) ?
C1 C2 . 1.534(2) ?
C1 H1A . 0.9900 ?
C1 H1B . 0.9900 ?
C2 H2A . 0.9900 ?
C2 H2B . 0.9900 ?
C3 C4 . 1.532(2) ?
C3 H3A . 0.9900 ?
C3 H3B . 0.9900 ?
C4 H4A . 0.9900 ?
C4 H4B . 0.9900 ?
C5 C10 . 1.392(2) ?
C5 C6 . 1.399(2) ?
C6 C7 . 1.384(2) ?
C6 H6A . 0.9500 ?
C7 C8 . 1.389(2) ?
C7 H7A . 0.9500 ?
C8 C9 . 1.384(2) ?
C8 H8A . 0.9500 ?
C9 C10 . 1.393(2) ?
C9 H9A . 0.9500 ?
C10 H10A . 0.9500 ?
C11 C16 . 1.390(2) ?
C11 C12 . 1.399(2) ?
C12 C13 . 1.384(2) ?
C12 H12A . 0.9500 ?
C13 C14 . 1.384(3) ?
C13 H13A . 0.9500 ?
C14 C15 . 1.378(3) ?
C14 H14A . 0.9500 ?
C15 C16 . 1.387(3) ?
C15 H15A . 0.9500 ?
C16 H16A . 0.9500 ?
C17 C18 . 1.394(2) ?
C17 C22 . 1.398(2) ?
C18 C19 . 1.392(2) ?
C18 H18A . 0.9500 ?
C19 C20 . 1.381(2) ?
C19 H19A . 0.9500 ?
C20 C21 . 1.384(2) ?
C20 H20A . 0.9500 ?
C21 C22 . 1.389(2) ?
C21 H21A . 0.9500 ?
C22 H22A . 0.9500 ?
C23 C24 . 1.387(2) ?
C23 C28 . 1.401(2) ?
C24 C25 . 1.398(2) ?
C24 H24A . 0.9500 ?
C25 C26 . 1.383(3) ?
C25 H25A . 0.9500 ?
C26 C27 . 1.383(3) ?
C26 H26A . 0.9500 ?
C27 C28 . 1.385(2) ?
C27 H27A . 0.9500 ?
C28 H28A . 0.9500 ?
C29 C30 . 1.393(2) ?
C29 C34 . 1.402(2) ?
C30 C31 . 1.388(3) ?
C30 H30A . 0.9500 ?
C31 C32 . 1.385(3) ?
C31 H31A . 0.9500 ?
C32 C33 . 1.384(3) ?
C32 H32A . 0.9500 ?
C33 C34 . 1.382(3) ?
C33 H33A . 0.9500 ?
C34 H34A . 0.9500 ?
P4 F1 . 1.6158(10) ?
P4 F2 . 1.5872(11) ?
P4 F3 . 1.5997(10) ?
P4 F4 . 1.5967(11) ?
P4 F6 . 1.6005(10) ?
P4 F5 . 1.6117(11) ?
